data_4321343
loop_
_publ_author_name
'M. Matzapetakis'
'N. Karligiano'
'A. Bino'
'M. Dakanali'
'C. P. Raptopoulou'
'V. Tangoulis'
'A. Terzis'
'J. Giapintzakis'
'A. Salifoglou'

_publ_section_title
;
 Manganese Citrate Chemistry: Syntheses, Spectroscopic Studies, and
 Structural Characterizations of Novel Mononuclear, Water-Soluble
 Manganese Citrate Complexes
;
_journal_name_full 'Inorganic Chemistry'
_journal_page_first 4044
_journal_page_last 4051
_journal_paper_doi 10.1021/ic9912631
_journal_volume 39
_journal_year 2000
_chemical_formula_analytical '[Mn(citrate)2](NH4)5'
_chemical_formula_structural '[Mn(C6H4O7)2](NH4)5'
_chemical_formula_sum 'C12 H32 Mn N5 O16'
_chemical_formula_weight 557.37
_chemical_name_systematic
; 
 ? 
;
_space_group_IT_number 2
_symmetry_cell_setting triclinic
_symmetry_space_group_name_Hall '-P 1'
_symmetry_space_group_name_H-M 'P -1'
_atom_sites_solution_hydrogens geom
_atom_sites_solution_primary direct
_atom_sites_solution_secondary difmap
_audit_creation_method SHELXL
_cell_angle_alpha 91.05(1)
_cell_angle_beta 105.60(1)
_cell_angle_gamma 119.16(1)
_cell_formula_units_Z 1
_cell_length_a 9.606(3)
_cell_length_b 9.914(3)
_cell_length_c 7.247(3)
_cell_measurement_reflns_used 25
_cell_measurement_temperature 298
_cell_measurement_theta_max 11.7
_cell_measurement_theta_min 4.9
_cell_volume 571.3(4)
_computing_cell_refinement 'Program LEAST (UCLA Crystallographic package, C.E.Strouse, 1994)'
_computing_data_collection 'Program COLLECT (UCLA Crystallographic package, C.E.Strouse, 1994)'
_computing_data_reduction 'Program REDUCE (UCLA Crystallographic package, C.E.Strouse, 1994)'
_computing_molecular_graphics ORTEP
_computing_structure_refinement 'SHELXL-93 (Sheldrick, 1993)'
_computing_structure_solution 'SHELXS-86 (Sheldrick, 1990)'
_diffrn_ambient_temperature 298
_diffrn_measurement_device 'Crystal Logic Dual Goniometer diffractometer'
_diffrn_measurement_method 'theta-2theta scans'
_diffrn_radiation_monochromator graphite
_diffrn_radiation_source 'fine-focus sealed tube'
_diffrn_radiation_type MoK\a
_diffrn_radiation_wavelength 0.71073
_diffrn_reflns_av_R_equivalents 0.0056
_diffrn_reflns_av_sigmaI/netI 0.0405
_diffrn_reflns_limit_h_max 0
_diffrn_reflns_limit_h_min -11
_diffrn_reflns_limit_k_max 12
_diffrn_reflns_limit_k_min -11
_diffrn_reflns_limit_l_max 9
_diffrn_reflns_limit_l_min -9
_diffrn_reflns_number 2304
_diffrn_reflns_theta_max 27.96
_diffrn_reflns_theta_min 2.39
_diffrn_standards_decay_% -2.7
_diffrn_standards_interval_count 97
_diffrn_standards_number 3
_exptl_absorpt_coefficient_mu 0.664
_exptl_absorpt_correction_T_max 1.00
_exptl_absorpt_correction_T_min 0.95
_exptl_absorpt_correction_type 'psi-scan empirical'
_exptl_crystal_colour brown
_exptl_crystal_density_diffrn 1.620
_exptl_crystal_density_meas 1.60
_exptl_crystal_density_method 'floating method'
_exptl_crystal_description parallelipiped
_exptl_crystal_F_000 292
_exptl_crystal_size_max 0.50
_exptl_crystal_size_mid 0.30
_exptl_crystal_size_min 0.20
_refine_diff_density_max 0.608
_refine_diff_density_min -0.366
_refine_diff_density_rms 0.057
_refine_ls_extinction_coef 0.1079(66)
_refine_ls_extinction_expression Fc^*^=kFc[1+0.001xFc^2^\l^3^/sin(2\q)]^-1/4^
_refine_ls_extinction_method SHELXL
_refine_ls_goodness_of_fit_all 1.055
_refine_ls_goodness_of_fit_obs 1.061
_refine_ls_matrix_type full
_refine_ls_number_parameters 230
_refine_ls_number_reflns 2140
_refine_ls_number_restraints 0
_refine_ls_restrained_S_all 1.055
_refine_ls_restrained_S_obs 1.061
_refine_ls_R_factor_all 0.0324
_refine_ls_R_factor_obs 0.0309
_refine_ls_shift/esd_max -0.990
_refine_ls_shift/esd_mean 0.093
_refine_ls_structure_factor_coef Fsqd
_refine_ls_weighting_details 'w=1/[\s^2^(Fo^2^)+(0.0308P)^2^+0.3801P] where P=(Fo^2^+2Fc^2^)/3'
_refine_ls_weighting_scheme calc
_refine_ls_wR_factor_all 0.0839
_refine_ls_wR_factor_obs 0.0823
_reflns_number_observed 2048
_reflns_number_total 2140
_reflns_observed_criterion >2sigma(I)
_cod_data_source_file ic9912631_2.cif
_cod_data_source_block shel93
_cod_depositor_comments
;
The following automatic conversions were performed:

'_refine_ls_weighting_scheme' value 'calc
w=1/[\s^2^(Fo^2^)+(0.0308P)^2^+0.3801P] where P=(Fo^2^+2Fc^2^)/3' was
changed to 'calc'. New tag '_refine_ls_weighting_details' was
created. The value of the new tag was set to
'w=1/[\s^2^(Fo^2^)+(0.0308P)^2^+0.3801P] where P=(Fo^2^+2Fc^2^)/3'.

Automatic conversion script
Id: cif_fix_values 3143 2015-03-26 13:38:13Z robertas 
;
_cod_original_cell_volume 571.3(3)
_cod_database_code 4321343

loop_
_symmetry_equiv_pos_as_xyz
'x, y, z'
'-x, -y, -z'

loop_
_atom_site_aniso_label
_atom_site_aniso_U_11
_atom_site_aniso_U_22
_atom_site_aniso_U_33
_atom_site_aniso_U_23
_atom_site_aniso_U_13
_atom_site_aniso_U_12
Mn 0.0152(2) 0.0172(2) 0.0178(2) 0.00123(13) 0.00421(14) 0.0051(2)
O1 0.0223(7) 0.0238(6) 0.0361(7) 0.0038(5) -0.0003(6) 0.0095(6)
O3 0.0195(6) 0.0190(6) 0.0189(5) 0.0035(4) 0.0050(5) 0.0058(5)
O5 0.0219(7) 0.0266(6) 0.0274(6) -0.0044(5) 0.0093(5) 0.0045(5)
C1 0.0277(9) 0.0249(8) 0.0233(8) 0.0044(7) 0.0074(7) 0.0151(8)
O2 0.0462(9) 0.0283(7) 0.0395(8) 0.0075(6) -0.0018(7) 0.0213(7)
C2 0.0217(9) 0.0173(8) 0.0284(9) 0.0045(7) 0.0051(7) 0.0077(7)
C3 0.0164(8) 0.0172(7) 0.0223(8) 0.0030(6) 0.0046(7) 0.0059(7)
C4 0.0189(9) 0.0248(8) 0.0250(8) 0.0044(7) 0.0066(7) 0.0101(7)
O4 0.0308(8) 0.0373(8) 0.0363(8) 0.0033(6) 0.0188(6) 0.0057(7)
C5 0.0201(9) 0.0230(8) 0.0286(9) 0.0006(7) 0.0002(8) 0.0080(8)
C6 0.0218(9) 0.0323(10) 0.0346(10) 0.0094(8) 0.0077(8) 0.0134(8)
O6 0.0831(14) 0.0898(15) 0.0356(9) 0.0075(9) -0.0005(9) 0.0691(13)
O7 0.0598(11) 0.0418(9) 0.0595(11) -0.0063(8) -0.0036(9) 0.0341(9)
N1 0.0308(10) 0.0343(10) 0.0418(11) 0.0016(8) 0.0090(9) 0.0170(9)
N2 0.0513(13) 0.0464(11) 0.0279(9) 0.0098(8) 0.0132(9) 0.0342(11)
N3 0.084(5) 0.069(3) 0.049(2) 0.020(2) -0.014(2) 0.018(3)
OW 0.0780(14) 0.0618(12) 0.0469(10) 0.0086(9) 0.0340(10) 0.0405(11)

loop_
_atom_site_label
_atom_site_type_symbol
_atom_site_fract_x
_atom_site_fract_y
_atom_site_fract_z
_atom_site_U_iso_or_equiv
_atom_site_thermal_displace_type
_atom_site_occupancy
_atom_site_calc_flag
_atom_site_refinement_flags
_atom_site_disorder_group
Mn Mn 0.0000 0.0000 0.0000 0.0185(2) Uani 1 d S .
O1 O 0.0073(2) -0.20807(15) 0.0994(2) 0.0306(3) Uani 1 d . .
O3 O -0.19000(15) -0.14217(13) -0.2099(2) 0.0212(3) Uani 1 d . .
O5 O -0.1638(2) -0.04329(15) 0.1340(2) 0.0287(3) Uani 1 d . .
C1 C -0.1116(2) -0.3502(2) 0.0517(3) 0.0247(4) Uani 1 d . .
O2 O -0.0998(2) -0.4596(2) 0.1211(2) 0.0405(4) Uani 1 d . .
C2 C -0.2775(2) -0.3927(2) -0.1000(3) 0.0241(4) Uani 1 d . .
C3 C -0.3122(2) -0.2578(2) -0.1353(2) 0.0202(4) Uani 1 d . .
C4 C -0.2952(2) -0.1812(2) 0.0632(3) 0.0235(4) Uani 1 d . .
O4 O -0.3929(2) -0.2525(2) 0.1538(2) 0.0384(4) Uani 1 d . .
C5 C -0.4879(2) -0.3253(2) -0.2824(3) 0.0270(4) Uani 1 d . .
C6 C -0.5476(2) -0.2093(2) -0.3257(3) 0.0300(4) Uani 1 d . .
O6 O -0.6488(3) -0.2376(3) -0.4931(3) 0.0626(6) Uani 1 d . .
O7 O -0.5061(2) -0.1030(2) -0.1934(3) 0.0554(5) Uani 1 d . .
N1 N 0.2957(3) -0.2311(2) 0.0983(3) 0.0361(4) Uani 1 d . .
N2 N 0.2288(3) -0.0326(3) 0.5109(3) 0.0375(4) Uani 1 d . .
N3 N 0.0000 0.5000 0.5000 0.084(2) Uani 1 d S .
OW O 0.1198(3) 0.2633(3) 0.4955(3) 0.0568(5) Uani 1 d . .
H2A H -0.2801(27) -0.4387(25) -0.2239(33) 0.027(5) Uiso 1 d . .
H2B H -0.3621(31) -0.4701(28) -0.0650(33) 0.031(6) Uiso 1 d . .
H5A H -0.4896(30) -0.3715(28) -0.4012(37) 0.035(6) Uiso 1 d . .
H5B H -0.5661(32) -0.4084(30) -0.2343(36) 0.038(6) Uiso 1 d . .
HN1A H 0.2361(37) -0.3238(37) 0.0234(43) 0.048(7) Uiso 1 d . .
HN1B H 0.3742(49) -0.1667(45) 0.0633(54) 0.075(11) Uiso 1 d . .
HN1C H 0.2190(47) -0.2080(39) 0.0844(49) 0.067(10) Uiso 1 d . .
HN1D H 0.3377(39) -0.2326(35) 0.2181(51) 0.055(8) Uiso 1 d . .
HN2A H 0.2815(42) -0.0935(39) 0.5241(47) 0.067(9) Uiso 1 d . .
HN2B H 0.2307(39) 0.0264(37) 0.4091(50) 0.061(8) Uiso 1 d . .
HN2C H 0.2785(46) 0.0351(44) 0.6081(57) 0.073(11) Uiso 1 d . .
HN2D H 0.1262(48) -0.1002(41) 0.5027(47) 0.063(10) Uiso 1 d . .
HN3A H -0.0283(85) 0.5105(88) 0.3784(111) 0.053(17) Uiso 0.50 d P .
HN3B H 0.1167(109) 0.5654(113) 0.5020(106) 0.056(20) Uiso 0.50 d P .
HN3C H -0.0346(351) 0.4412(209) 0.4502(374) 0.213(95) Uiso 0.50 d P .
HN3D H -0.0575(173) 0.5929(177) 0.4850(186) 0.195(48) Uiso 0.50 d P .
HWA H 0.1459(43) 0.2334(40) 0.4142(54) 0.065(10) Uiso 1 d . .
HWB H 0.0743(110) 0.2939(118) 0.4609(130) 0.199(45) Uiso 1 d . .

loop_
_atom_type_symbol
_atom_type_description
_atom_type_scat_dispersion_real
_atom_type_scat_dispersion_imag
_atom_type_scat_source
C C 0.0033 0.0016 'International Tables Vol C Tables 4.2.6.8 and 6.1.1.4'
H H 0.0000 0.0000 'International Tables Vol C Tables 4.2.6.8 and 6.1.1.4'
N N 0.0061 0.0033 'International Tables Vol C Tables 4.2.6.8 and 6.1.1.4'
O O 0.0106 0.0060 'International Tables Vol C Tables 4.2.6.8 and 6.1.1.4'
Mn Mn 0.3368 0.7283 'International Tables Vol C Tables 4.2.6.8 and 6.1.1.4'

loop_
_geom_angle_atom_site_label_1
_geom_angle_atom_site_label_2
_geom_angle_atom_site_label_3
_geom_angle
_geom_angle_site_symmetry_1
_geom_angle_site_symmetry_3
_geom_angle_publ_flag
O3 Mn O3 180.0 . 2 ?
O3 Mn O5 83.98(6) . . ?
O3 Mn O5 96.02(6) 2 . ?
O3 Mn O5 96.02(6) . 2 ?
O3 Mn O5 83.98(6) 2 2 ?
O5 Mn O5 180.0 . 2 ?
O3 Mn O1 93.30(5) . 2 ?
O3 Mn O1 86.70(5) 2 2 ?
O5 Mn O1 93.13(6) . 2 ?
O5 Mn O1 86.87(6) 2 2 ?
O3 Mn O1 86.70(5) . . ?
O3 Mn O1 93.30(5) 2 . ?
O5 Mn O1 86.87(6) . . ?
O5 Mn O1 93.13(6) 2 . ?
O1 Mn O1 180.0 2 . ?
C1 O1 Mn 127.30(12) . . ?
C3 O3 Mn 109.05(10) . . ?
C4 O5 Mn 110.85(11) . . ?
O2 C1 O1 123.4(2) . . ?
O2 C1 C2 117.1(2) . . ?
O1 C1 C2 119.5(2) . . ?
C1 C2 C3 116.25(14) . . ?
O3 C3 C5 109.81(14) . . ?
O3 C3 C2 110.07(14) . . ?
C5 C3 C2 108.38(14) . . ?
O3 C3 C4 108.35(13) . . ?
C5 C3 C4 112.59(15) . . ?
C2 C3 C4 107.61(14) . . ?
O4 C4 O5 122.6(2) . . ?
O4 C4 C3 121.8(2) . . ?
O5 C4 C3 115.30(15) . . ?
C6 C5 C3 115.6(2) . . ?
O7 C6 O6 124.5(2) . . ?
O7 C6 C5 119.3(2) . . ?
O6 C6 C5 115.9(2) . . ?

loop_
_geom_bond_atom_site_label_1
_geom_bond_atom_site_label_2
_geom_bond_distance
_geom_bond_site_symmetry_2
_geom_bond_publ_flag
Mn O3 1.8849(13) . ?
Mn O3 1.8849(13) 2 ?
Mn O5 1.9451(14) . ?
Mn O5 1.9451(14) 2 ?
Mn O1 2.2242(14) 2 ?
Mn O1 2.2242(14) . ?
O1 C1 1.269(2) . ?
O3 C3 1.427(2) . ?
O5 C4 1.292(2) . ?
C1 O2 1.246(2) . ?
C1 C2 1.520(3) . ?
C2 C3 1.539(2) . ?
C3 C5 1.529(2) . ?
C3 C4 1.544(2) . ?
C4 O4 1.230(2) . ?
C5 C6 1.520(3) . ?
C6 O7 1.240(3) . ?
C6 O6 1.258(3) . ?
